data_7204336
loop_
_publ_author_name
'Norman A. Bell'
'David J. Crouch'
'Derek J. Simmonds'
'Andres E. Goeta'
'Thomas Gelbrich'
'Michael B. Hursthouse'

_publ_section_title
;
 Structural and solvatochromic studies of a series of
 tricyanoquinodimethane-based zwitterions
;
_journal_issue 5
_journal_name_full 'J. Mater. Chem.'
_journal_page_first 1274
_journal_page_last 1279
_journal_paper_doi 10.1039/b111392p
_journal_volume 12
_journal_year 2002
_chemical_formula_sum 'C22 H12 F4 N4 S'
_chemical_formula_weight 440.42
_chemical_name_systematic
; 
(Z)-\b-(N-propyl-2-benzothiazolium)
-\a-cyano-4-(2,3,5,6-tetrafluoro)styryldicyanomethanide 
;
_space_group_IT_number 14
_symmetry_cell_setting monoclinic
_symmetry_space_group_name_Hall '-P 2ybc'
_symmetry_space_group_name_H-M 'P 1 21/c 1'
_atom_sites_solution_hydrogens difmap
_atom_sites_solution_primary direct
_atom_sites_solution_secondary difmap
_audit_creation_method SHELXL-97
_cell_angle_alpha 90.00
_cell_angle_beta 101.537(3)
_cell_angle_gamma 90.00
_cell_formula_units_Z 4
_cell_length_a 11.243(2)
_cell_length_b 8.113(1)
_cell_length_c 20.822(4)
_cell_measurement_reflns_used 512
_cell_measurement_temperature 150(2)
_cell_measurement_theta_max 22.95
_cell_measurement_theta_min 13.64
_cell_volume 1860.9(5)
_computing_cell_refinement 'SMART V4.05/VMS (Siemens, 1996a)'
_computing_data_collection 'SMART V4.05/VMS (Siemens, 1996a)'
_computing_data_reduction 'SAINT V4.05/VMS (Siemens, 1996b)'
_computing_molecular_graphics 'SHELXTL-NT V5.1 (Bruker, 1998)'
_computing_publication_material 'SHELXTL-NT V5.1 (Bruker, 1998)'
_computing_structure_refinement 'SHELXL-97 (Sheldrick, 1997)'
_computing_structure_solution 'SHELXS-97 (Sheldrick, 1990)'
_diffrn_ambient_temperature 150(2)
_diffrn_measured_fraction_theta_full 1.000
_diffrn_measured_fraction_theta_max 1.000
_diffrn_measurement_device_type 'Bruker SMART-1K CCD Diffractometer'
_diffrn_measurement_method '\w scans'
_diffrn_radiation_monochromator graphite
_diffrn_radiation_source 'fine-focus sealed tube'
_diffrn_radiation_type MoK\a
_diffrn_radiation_wavelength 0.71073
_diffrn_reflns_av_R_equivalents 0.0245
_diffrn_reflns_av_sigmaI/netI 0.0213
_diffrn_reflns_limit_h_max 14
_diffrn_reflns_limit_h_min -14
_diffrn_reflns_limit_k_max 10
_diffrn_reflns_limit_k_min -10
_diffrn_reflns_limit_l_max 27
_diffrn_reflns_limit_l_min -27
_diffrn_reflns_number 20416
_diffrn_reflns_theta_full 28.28
_diffrn_reflns_theta_max 28.28
_diffrn_reflns_theta_min 1.85
_diffrn_standards_decay_% 0
_diffrn_standards_number 0
_exptl_absorpt_coefficient_mu 0.231
_exptl_absorpt_correction_T_max 0.977
_exptl_absorpt_correction_T_min 0.855
_exptl_absorpt_correction_type multi-scan
_exptl_absorpt_process_details 'SADABS (Sheldrick, 1996)'
_exptl_crystal_colour 'intense green'
_exptl_crystal_density_diffrn 1.572
_exptl_crystal_density_method 'not measured'
_exptl_crystal_description 'irregular prism'
_exptl_crystal_F_000 896
_exptl_crystal_size_max 0.45
_exptl_crystal_size_mid 0.25
_exptl_crystal_size_min 0.13
_refine_diff_density_max 0.318
_refine_diff_density_min -0.300
_refine_diff_density_rms 0.046
_refine_ls_extinction_method none
_refine_ls_goodness_of_fit_ref 1.086
_refine_ls_hydrogen_treatment refall
_refine_ls_matrix_type full
_refine_ls_number_parameters 328
_refine_ls_number_reflns 4609
_refine_ls_number_restraints 0
_refine_ls_restrained_S_all 1.086
_refine_ls_R_factor_all 0.0436
_refine_ls_R_factor_gt 0.0330
_refine_ls_shift/su_max 0.001
_refine_ls_shift/su_mean 0.000
_refine_ls_structure_factor_coef Fsqd
_refine_ls_weighting_details 'calc w=1/[\s^2^(Fo^2^)+(0.0328P)^2^+0.9143P] where P=(Fo^2^+2Fc^2^)/3'
_refine_ls_weighting_scheme calc
_refine_ls_wR_factor_gt 0.0788
_refine_ls_wR_factor_ref 0.0853
_reflns_number_gt 3891
_reflns_number_total 4609
_reflns_threshold_expression >2sigma(I)
_cod_data_source_file b111392p.txt
_cod_data_source_block 98aeg002
_cod_original_cell_volume 1860.8(6)
_cod_original_sg_symbol_H-M P2(1)/c
_cod_database_code 7204336

loop_
_symmetry_equiv_pos_as_xyz
'x, y, z'
'-x, y+1/2, -z+1/2'
'-x, -y, -z'
'x, -y-1/2, z-1/2'

loop_
_atom_site_label
_atom_site_type_symbol
_atom_site_fract_x
_atom_site_fract_y
_atom_site_fract_z
_atom_site_U_iso_or_equiv
_atom_site_adp_type
_atom_site_occupancy
_atom_site_symmetry_multiplicity
_atom_site_calc_flag
_atom_site_refinement_flags
_atom_site_disorder_assembly
_atom_site_disorder_group
S1 S 0.96713(3) 0.41779(4) 0.119133(17) 0.02315(9) Uani 1 1 d . . .
F1 F 1.29193(8) 0.69511(11) 0.33736(4) 0.02906(19) Uani 1 1 d . . .
F2 F 1.38280(7) 0.68002(11) 0.46245(4) 0.02844(19) Uani 1 1 d . . .
F3 F 1.06065(7) 0.32637(11) 0.49119(4) 0.02688(19) Uani 1 1 d . . .
F4 F 0.97567(7) 0.33064(10) 0.36528(4) 0.02515(18) Uani 1 1 d . . .
N1 N 0.79370(10) 0.57476(14) 0.15398(5) 0.0192(2) Uani 1 1 d . . .
N2 N 1.23112(13) 0.5737(2) 0.19784(7) 0.0443(4) Uani 1 1 d . . .
N3 N 1.48573(13) 0.6081(2) 0.60791(7) 0.0396(4) Uani 1 1 d . . .
N4 N 1.17660(12) 0.35274(17) 0.63899(6) 0.0300(3) Uani 1 1 d . . .
C1 C 0.54113(15) 0.6418(2) 0.25061(8) 0.0321(3) Uani 1 1 d . . .
H11 H 0.4949(19) 0.721(3) 0.2215(10) 0.052(6) Uiso 1 1 d . . .
H12 H 0.5889(18) 0.699(3) 0.2870(10) 0.044(5) Uiso 1 1 d . . .
H13 H 0.4879(19) 0.570(3) 0.2677(10) 0.043(5) Uiso 1 1 d . . .
C2 C 0.62402(13) 0.54429(19) 0.21473(7) 0.0259(3) Uani 1 1 d . . .
H21 H 0.5772(16) 0.494(2) 0.1761(9) 0.030(4) Uiso 1 1 d . . .
H22 H 0.6679(17) 0.454(2) 0.2432(9) 0.035(5) Uiso 1 1 d . . .
C3 C 0.71677(12) 0.65931(17) 0.19428(7) 0.0206(3) Uani 1 1 d . . .
H31 H 0.6765(15) 0.750(2) 0.1682(8) 0.023(4) Uiso 1 1 d . . .
H32 H 0.7707(15) 0.701(2) 0.2330(8) 0.023(4) Uiso 1 1 d . . .
C4 C 0.75682(12) 0.55643(16) 0.08610(6) 0.0198(3) Uani 1 1 d . . .
C5 C 0.65062(13) 0.61675(18) 0.04665(7) 0.0235(3) Uani 1 1 d . . .
H51 H 0.5941(15) 0.676(2) 0.0641(8) 0.027(4) Uiso 1 1 d . . .
C6 C 0.63403(13) 0.58778(19) -0.01989(7) 0.0264(3) Uani 1 1 d . . .
H61 H 0.5632(16) 0.626(2) -0.0484(9) 0.031(4) Uiso 1 1 d . . .
C7 C 0.71913(14) 0.49850(19) -0.04717(7) 0.0278(3) Uani 1 1 d . . .
H71 H 0.7067(16) 0.481(2) -0.0935(9) 0.031(4) Uiso 1 1 d . . .
C8 C 0.82424(14) 0.43919(18) -0.00834(7) 0.0258(3) Uani 1 1 d . . .
H81 H 0.8825(15) 0.380(2) -0.0254(8) 0.027(4) Uiso 1 1 d . . .
C9 C 0.84303(12) 0.47065(17) 0.05901(7) 0.0216(3) Uani 1 1 d . . .
C10 C 0.90319(12) 0.51031(17) 0.17824(7) 0.0204(3) Uani 1 1 d . . .
C11 C 0.95709(12) 0.51284(18) 0.24742(7) 0.0228(3) Uani 1 1 d . . .
H111 H 0.9042(17) 0.513(2) 0.2766(9) 0.032(5) Uiso 1 1 d . . .
C12 C 1.07804(12) 0.52431(17) 0.27374(7) 0.0211(3) Uani 1 1 d . . .
C13 C 1.16366(13) 0.55174(19) 0.23119(7) 0.0265(3) Uani 1 1 d . . .
C14 C 1.12825(12) 0.51468(17) 0.34378(6) 0.0202(3) Uani 1 1 d . . .
C15 C 1.23536(12) 0.59695(17) 0.37381(7) 0.0214(3) Uani 1 1 d . . .
C16 C 1.28205(12) 0.59076(17) 0.43953(7) 0.0212(3) Uani 1 1 d . . .
C17 C 1.22797(12) 0.50139(16) 0.48455(6) 0.0199(3) Uani 1 1 d . . .
C18 C 1.12025(12) 0.41959(16) 0.45401(7) 0.0206(3) Uani 1 1 d . . .
C19 C 1.07414(12) 0.42481(16) 0.38815(7) 0.0202(3) Uani 1 1 d . . .
C20 C 1.27704(12) 0.49409(17) 0.55288(7) 0.0223(3) Uani 1 1 d . . .
C21 C 1.39249(13) 0.56006(19) 0.58159(7) 0.0269(3) Uani 1 1 d . . .
C22 C 1.21837(12) 0.41411(18) 0.59880(7) 0.0232(3) Uani 1 1 d . . .

loop_
_atom_site_aniso_label
_atom_site_aniso_U_11
_atom_site_aniso_U_22
_atom_site_aniso_U_33
_atom_site_aniso_U_23
_atom_site_aniso_U_13
_atom_site_aniso_U_12
S1 0.01771(16) 0.02479(17) 0.02786(17) 0.00056(13) 0.00672(12) 0.00371(13)
F1 0.0272(4) 0.0323(5) 0.0286(4) 0.0038(4) 0.0077(3) -0.0096(4)
F2 0.0230(4) 0.0323(5) 0.0296(4) -0.0024(4) 0.0042(3) -0.0128(4)
F3 0.0237(4) 0.0298(5) 0.0268(4) 0.0042(3) 0.0044(3) -0.0100(3)
F4 0.0194(4) 0.0254(4) 0.0286(4) 0.0010(3) -0.0003(3) -0.0072(3)
N1 0.0157(5) 0.0198(5) 0.0224(5) 0.0014(4) 0.0048(4) 0.0000(4)
N2 0.0268(7) 0.0772(12) 0.0298(7) -0.0041(7) 0.0080(6) -0.0124(7)
N3 0.0332(7) 0.0539(9) 0.0296(7) 0.0015(6) 0.0013(6) -0.0208(7)
N4 0.0264(6) 0.0375(7) 0.0257(6) -0.0007(5) 0.0044(5) -0.0071(6)
C1 0.0235(7) 0.0428(9) 0.0328(8) 0.0035(7) 0.0122(6) 0.0067(7)
C2 0.0209(7) 0.0293(8) 0.0292(7) -0.0010(6) 0.0090(5) -0.0017(6)
C3 0.0167(6) 0.0226(7) 0.0230(6) -0.0011(5) 0.0053(5) 0.0020(5)
C4 0.0187(6) 0.0191(6) 0.0222(6) 0.0012(5) 0.0059(5) -0.0023(5)
C5 0.0198(6) 0.0244(7) 0.0264(7) 0.0005(5) 0.0053(5) 0.0007(5)
C6 0.0235(7) 0.0288(7) 0.0257(7) 0.0021(6) 0.0023(5) -0.0004(6)
C7 0.0295(8) 0.0319(8) 0.0229(7) -0.0013(6) 0.0077(6) -0.0038(6)
C8 0.0264(7) 0.0259(7) 0.0277(7) -0.0020(6) 0.0119(6) -0.0012(6)
C9 0.0184(6) 0.0197(6) 0.0278(7) 0.0018(5) 0.0071(5) -0.0005(5)
C10 0.0159(6) 0.0203(6) 0.0260(6) 0.0022(5) 0.0062(5) -0.0005(5)
C11 0.0184(6) 0.0254(7) 0.0251(7) 0.0021(5) 0.0056(5) 0.0024(5)
C12 0.0187(6) 0.0195(6) 0.0252(6) 0.0004(5) 0.0050(5) 0.0019(5)
C13 0.0176(6) 0.0351(8) 0.0254(7) 0.0005(6) 0.0015(5) -0.0007(6)
C14 0.0165(6) 0.0198(6) 0.0243(6) 0.0007(5) 0.0042(5) 0.0018(5)
C15 0.0179(6) 0.0199(6) 0.0278(7) 0.0015(5) 0.0081(5) -0.0010(5)
C16 0.0158(6) 0.0201(6) 0.0279(7) -0.0034(5) 0.0049(5) -0.0036(5)
C17 0.0165(6) 0.0179(6) 0.0256(6) -0.0022(5) 0.0051(5) 0.0003(5)
C18 0.0187(6) 0.0175(6) 0.0264(6) 0.0008(5) 0.0067(5) -0.0018(5)
C19 0.0148(6) 0.0166(6) 0.0286(7) -0.0017(5) 0.0030(5) -0.0009(5)
C20 0.0189(6) 0.0225(7) 0.0251(7) -0.0017(5) 0.0033(5) -0.0031(5)
C21 0.0272(7) 0.0298(8) 0.0236(6) -0.0009(6) 0.0051(5) -0.0064(6)
C22 0.0191(6) 0.0246(7) 0.0250(6) -0.0032(5) 0.0018(5) -0.0013(5)

loop_
_atom_type_symbol
_atom_type_description
_atom_type_scat_dispersion_real
_atom_type_scat_dispersion_imag
_atom_type_scat_source
C C 0.0033 0.0016 'International Tables Vol C Tables 4.2.6.8 and 6.1.1.4'
H H 0.0000 0.0000 'International Tables Vol C Tables 4.2.6.8 and 6.1.1.4'
N N 0.0061 0.0033 'International Tables Vol C Tables 4.2.6.8 and 6.1.1.4'
F F 0.0171 0.0103 'International Tables Vol C Tables 4.2.6.8 and 6.1.1.4'
S S 0.1246 0.1234 'International Tables Vol C Tables 4.2.6.8 and 6.1.1.4'

loop_
_geom_angle_atom_site_label_1
_geom_angle_atom_site_label_2
_geom_angle_atom_site_label_3
_geom_angle
_geom_angle_site_symmetry_1
_geom_angle_site_symmetry_3
_geom_angle_publ_flag
C10 S1 C9 91.01(7) . . ?
C10 N1 C4 113.81(11) . . ?
C10 N1 C3 124.15(11) . . ?
C4 N1 C3 122.04(11) . . ?
C2 C1 H11 110.1(13) . . ?
C2 C1 H12 109.8(12) . . ?
H11 C1 H12 108.5(18) . . ?
C2 C1 H13 110.8(12) . . ?
H11 C1 H13 110.2(17) . . ?
H12 C1 H13 107.3(17) . . ?
C3 C2 C1 109.80(13) . . ?
C3 C2 H21 108.6(11) . . ?
C1 C2 H21 110.2(11) . . ?
C3 C2 H22 109.1(11) . . ?
C1 C2 H22 111.4(10) . . ?
H21 C2 H22 107.7(15) . . ?
N1 C3 C2 112.53(11) . . ?
N1 C3 H31 107.0(9) . . ?
C2 C3 H31 110.6(10) . . ?
N1 C3 H32 107.0(10) . . ?
C2 C3 H32 109.5(10) . . ?
H31 C3 H32 110.0(14) . . ?
C5 C4 N1 127.10(12) . . ?
C5 C4 C9 121.12(12) . . ?
N1 C4 C9 111.75(12) . . ?
C6 C5 C4 117.32(13) . . ?
C6 C5 H51 121.0(10) . . ?
C4 C5 H51 121.6(10) . . ?
C5 C6 C7 121.76(14) . . ?
C5 C6 H61 120.2(11) . . ?
C7 C6 H61 118.0(11) . . ?
C8 C7 C6 121.02(13) . . ?
C8 C7 H71 118.3(11) . . ?
C6 C7 H71 120.7(11) . . ?
C7 C8 C9 117.66(13) . . ?
C7 C8 H81 122.6(10) . . ?
C9 C8 H81 119.8(10) . . ?
C8 C9 C4 121.09(13) . . ?
C8 C9 S1 128.14(11) . . ?
C4 C9 S1 110.76(10) . . ?
N1 C10 C11 122.69(12) . . ?
N1 C10 S1 112.65(10) . . ?
C11 C10 S1 124.59(10) . . ?
C12 C11 C10 125.90(13) . . ?
C12 C11 H111 116.9(11) . . ?
C10 C11 H111 117.1(11) . . ?
C11 C12 C13 119.70(12) . . ?
C11 C12 C14 123.65(12) . . ?
C13 C12 C14 116.63(12) . . ?
N2 C13 C12 179.80(19) . . ?
C19 C14 C15 113.42(12) . . ?
C19 C14 C12 123.59(12) . . ?
C15 C14 C12 122.99(12) . . ?
F1 C15 C16 117.21(12) . . ?
F1 C15 C14 119.26(12) . . ?
C16 C15 C14 123.41(12) . . ?
F2 C16 C15 117.53(12) . . ?
F2 C16 C17 118.85(12) . . ?
C15 C16 C17 123.58(12) . . ?
C16 C17 C18 112.64(12) . . ?
C16 C17 C20 123.55(12) . . ?
C18 C17 C20 123.81(12) . . ?
F3 C18 C19 117.39(12) . . ?
F3 C18 C17 118.84(12) . . ?
C19 C18 C17 123.73(12) . . ?
F4 C19 C18 117.13(12) . . ?
F4 C19 C14 119.54(12) . . ?
C18 C19 C14 123.23(12) . . ?
C17 C20 C21 123.02(12) . . ?
C17 C20 C22 123.57(12) . . ?
C21 C20 C22 113.36(12) . . ?
N3 C21 C20 176.13(16) . . ?
N4 C22 C20 175.77(15) . . ?

loop_
_geom_bond_atom_site_label_1
_geom_bond_atom_site_label_2
_geom_bond_distance
_geom_bond_site_symmetry_2
_geom_bond_publ_flag
S1 C10 1.7173(14) . ?
S1 C9 1.7318(14) . ?
F1 C15 1.3445(15) . ?
F2 C16 1.3487(15) . ?
F3 C18 1.3519(15) . ?
F4 C19 1.3510(15) . ?
N1 C10 1.3398(17) . ?
N1 C4 1.3992(17) . ?
N1 C3 1.4876(17) . ?
N2 C13 1.140(2) . ?
N3 C21 1.1494(19) . ?
N4 C22 1.1516(19) . ?
C1 C2 1.527(2) . ?
C1 H11 0.96(2) . ?
C1 H12 0.96(2) . ?
C1 H13 0.95(2) . ?
C2 C3 1.522(2) . ?
C2 H21 0.960(18) . ?
C2 H22 1.007(19) . ?
C3 H31 0.971(17) . ?
C3 H32 0.968(17) . ?
C4 C5 1.3955(19) . ?
C4 C9 1.4002(19) . ?
C5 C6 1.381(2) . ?
C5 H51 0.927(17) . ?
C6 C7 1.407(2) . ?
C6 H61 0.945(18) . ?
C7 C8 1.378(2) . ?
C7 H71 0.958(18) . ?
C8 C9 1.399(2) . ?
C8 H81 0.939(17) . ?
C10 C11 1.4468(19) . ?
C11 C12 1.3638(19) . ?
C11 H111 0.932(18) . ?
C12 C13 1.4499(19) . ?
C12 C14 1.4569(19) . ?
C14 C19 1.4071(18) . ?
C14 C15 1.4091(19) . ?
C15 C16 1.3651(19) . ?
C16 C17 1.4150(18) . ?
C17 C18 1.4155(18) . ?
C17 C20 1.4206(19) . ?
C18 C19 1.3663(19) . ?
C20 C21 1.4207(19) . ?
C20 C22 1.4222(19) . ?

loop_
_geom_hbond_atom_site_label_D
_geom_hbond_atom_site_label_H
_geom_hbond_atom_site_label_A
_geom_hbond_distance_DH
_geom_hbond_distance_HA
_geom_hbond_distance_DA
_geom_hbond_angle_DHA
_geom_hbond_site_symmetry_A
C7 H71 N2 0.958(18) 2.452(18) 3.347(2) 155.5(14) 3_765
C3 H31 N3 0.971(17) 2.535(17) 3.4167(19) 151.0(13) 4_475
C5 H51 N3 0.927(17) 2.414(18) 3.316(2) 164.1(14) 4_475
C3 H32 N4 0.968(17) 2.650(16) 3.440(2) 139.0(13) 3_766
C11 H111 N4 0.932(18) 2.394(18) 3.235(2) 150.0(15) 3_766

loop_
_geom_torsion_atom_site_label_1
_geom_torsion_atom_site_label_2
_geom_torsion_atom_site_label_3
_geom_torsion_atom_site_label_4
_geom_torsion
_geom_torsion_site_symmetry_1
_geom_torsion_site_symmetry_2
_geom_torsion_site_symmetry_3
_geom_torsion_site_symmetry_4
_geom_torsion_publ_flag
C10 N1 C3 C2 -95.21(15) . . . . ?
C4 N1 C3 C2 85.08(15) . . . . ?
C1 C2 C3 N1 -175.04(12) . . . . ?
C10 N1 C4 C5 -176.90(13) . . . . ?
C3 N1 C4 C5 2.8(2) . . . . ?
C10 N1 C4 C9 1.27(16) . . . . ?
C3 N1 C4 C9 -178.99(11) . . . . ?
N1 C4 C5 C6 178.27(13) . . . . ?
C9 C4 C5 C6 0.3(2) . . . . ?
C4 C5 C6 C7 1.2(2) . . . . ?
C5 C6 C7 C8 -1.4(2) . . . . ?
C6 C7 C8 C9 0.1(2) . . . . ?
C7 C8 C9 C4 1.3(2) . . . . ?
C7 C8 C9 S1 -177.90(11) . . . . ?
C5 C4 C9 C8 -1.5(2) . . . . ?
N1 C4 C9 C8 -179.81(12) . . . . ?
C5 C4 C9 S1 177.80(11) . . . . ?
N1 C4 C9 S1 -0.49(14) . . . . ?
C10 S1 C9 C8 179.00(14) . . . . ?
C10 S1 C9 C4 -0.26(11) . . . . ?
C4 N1 C10 C11 -178.62(12) . . . . ?
C3 N1 C10 C11 1.6(2) . . . . ?
C4 N1 C10 S1 -1.47(14) . . . . ?
C3 N1 C10 S1 178.79(10) . . . . ?
C9 S1 C10 N1 0.99(11) . . . . ?
C9 S1 C10 C11 178.07(12) . . . . ?
N1 C10 C11 C12 -147.54(14) . . . . ?
S1 C10 C11 C12 35.7(2) . . . . ?
C10 C11 C12 C13 6.1(2) . . . . ?
C10 C11 C12 C14 -175.51(13) . . . . ?
C11 C12 C13 N2 128(100) . . . . ?
C14 C12 C13 N2 -51(75) . . . . ?
C11 C12 C14 C19 29.2(2) . . . . ?
C13 C12 C14 C19 -152.38(13) . . . . ?
C11 C12 C14 C15 -149.87(14) . . . . ?
C13 C12 C14 C15 28.6(2) . . . . ?
C19 C14 C15 F1 -176.09(12) . . . . ?
C12 C14 C15 F1 3.1(2) . . . . ?
C19 C14 C15 C16 -0.2(2) . . . . ?
C12 C14 C15 C16 178.94(13) . . . . ?
F1 C15 C16 F2 -1.66(19) . . . . ?
C14 C15 C16 F2 -177.61(12) . . . . ?
F1 C15 C16 C17 175.87(12) . . . . ?
C14 C15 C16 C17 -0.1(2) . . . . ?
F2 C16 C17 C18 177.39(11) . . . . ?
C15 C16 C17 C18 -0.11(19) . . . . ?
F2 C16 C17 C20 -2.9(2) . . . . ?
C15 C16 C17 C20 179.56(13) . . . . ?
C16 C17 C18 F3 178.52(11) . . . . ?
C20 C17 C18 F3 -1.2(2) . . . . ?
C16 C17 C18 C19 0.66(19) . . . . ?
C20 C17 C18 C19 -179.01(13) . . . . ?
F3 C18 C19 F4 -2.76(18) . . . . ?
C17 C18 C19 F4 175.12(12) . . . . ?
F3 C18 C19 C14 -178.93(12) . . . . ?
C17 C18 C19 C14 -1.0(2) . . . . ?
C15 C14 C19 F4 -175.32(11) . . . . ?
C12 C14 C19 F4 5.5(2) . . . . ?
C15 C14 C19 C18 0.76(19) . . . . ?
C12 C14 C19 C18 -178.39(13) . . . . ?
C16 C17 C20 C21 -7.5(2) . . . . ?
C18 C17 C20 C21 172.12(13) . . . . ?
C16 C17 C20 C22 175.36(13) . . . . ?
C18 C17 C20 C22 -5.0(2) . . . . ?
C17 C20 C21 N3 -163(3) . . . . ?
C22 C20 C21 N3 15(3) . . . . ?
C17 C20 C22 N4 -176(2) . . . . ?
C21 C20 C22 N4 6(2) . . . . ?

loop_
_cod_related_entry_id
_cod_related_entry_database
_cod_related_entry_code
1 ChemSpider 21190204
